data_4316929
loop_
_publ_author_name
'Hai-Long Jiang'
'Nobuko Tsumori'
'Qiang Xu'

_publ_section_title
;
 A Series of (6,6)-Connected Porous Lanthanide-Organic Framework
 Enantiomers with High Thermostability and Exposed Metal Sites: Scalable
 Syntheses, Structures, and Sorption Properties
;
_journal_name_full 'Inorganic Chemistry'
_journal_page_first 10001
_journal_page_last 10006
_journal_paper_doi 10.1021/ic101294s
_journal_volume 49
_journal_year 2010
_chemical_formula_sum 'C9 H5 Dy O7'
_chemical_formula_weight 387.63
_chemical_name_systematic
; 
 ? 
;
_space_group_IT_number 95
_symmetry_cell_setting tetragonal
_symmetry_space_group_name_Hall 'P 4cw 2c'
_symmetry_space_group_name_H-M 'P 43 2 2'
_atom_sites_solution_hydrogens geom
_atom_sites_solution_primary direct
_atom_sites_solution_secondary difmap
_audit_creation_method SHELXL-97
_cell_angle_alpha 90.00
_cell_angle_beta 90.00
_cell_angle_gamma 90.00
_cell_formula_units_Z 4
_cell_length_a 10.3200(15)
_cell_length_b 10.3200(15)
_cell_length_c 14.500(3)
_cell_measurement_temperature 293(2)
_cell_volume 1544.3(5)
_computing_structure_refinement 'SHELXL-97 (Sheldrick, 1997)'
_computing_structure_solution 'SHELXS-97 (Sheldrick, 1990)'
_diffrn_ambient_temperature 293(2)
_diffrn_measured_fraction_theta_full 0.993
_diffrn_measured_fraction_theta_max 0.993
_diffrn_radiation_monochromator graphite
_diffrn_radiation_source 'fine-focus sealed tube'
_diffrn_radiation_type MoK\a
_diffrn_radiation_wavelength 0.71073
_diffrn_reflns_av_R_equivalents 0.0490
_diffrn_reflns_av_sigmaI/netI 0.0252
_diffrn_reflns_limit_h_max 13
_diffrn_reflns_limit_h_min -13
_diffrn_reflns_limit_k_max 13
_diffrn_reflns_limit_k_min -13
_diffrn_reflns_limit_l_max 17
_diffrn_reflns_limit_l_min -18
_diffrn_reflns_number 15151
_diffrn_reflns_theta_full 27.43
_diffrn_reflns_theta_max 27.43
_diffrn_reflns_theta_min 3.95
_exptl_absorpt_coefficient_mu 4.853
_exptl_absorpt_correction_T_max 1.0000
_exptl_absorpt_correction_T_min 0.7651
_exptl_absorpt_correction_type empirical
_exptl_crystal_colour colorless
_exptl_crystal_density_diffrn 1.667
_exptl_crystal_density_method 'not measured'
_exptl_crystal_description needle
_exptl_crystal_F_000 724
_exptl_crystal_size_max 0.08
_exptl_crystal_size_mid 0.06
_exptl_crystal_size_min 0.03
_platon_squeeze_details ' ?'
_refine_diff_density_max 1.000
_refine_diff_density_min -0.972
_refine_diff_density_rms 0.149
_refine_ls_abs_structure_details 'Flack H D (1983), Acta Cryst. A39, 876-881'
_refine_ls_abs_structure_Flack 0.04(3)
_refine_ls_extinction_method none
_refine_ls_goodness_of_fit_ref 1.133
_refine_ls_matrix_type full
_refine_ls_number_parameters 80
_refine_ls_number_reflns 1767
_refine_ls_number_restraints 0
_refine_ls_restrained_S_all 1.133
_refine_ls_R_factor_all 0.0287
_refine_ls_R_factor_gt 0.0254
_refine_ls_shift/su_max 0.001
_refine_ls_shift/su_mean 0.000
_refine_ls_structure_factor_coef Fsqd
_refine_ls_weighting_details 'calc w=1/[\s^2^(Fo^2^)+(0.0360P)^2^+3.2824P] where P=(Fo^2^+2Fc^2^)/3'
_refine_ls_weighting_scheme calc
_refine_ls_wR_factor_gt 0.0670
_refine_ls_wR_factor_ref 0.0681
_reflns_number_gt 1647
_reflns_number_total 1767
_reflns_threshold_expression >2sigma(I)
_cod_data_source_file ic101294s_si_002_3.cif
_cod_data_source_block 3b-Dy-P4322
_cod_original_cell_volume 1544.3(4)
_cod_database_code 4316929

loop_
_symmetry_equiv_pos_as_xyz
'x, y, z'
'-x, -y, z+1/2'
'-y, x, z+3/4'
'y, -x, z+1/4'
'-x, y, -z'
'x, -y, -z+1/2'
'y, x, -z+1/4'
'-y, -x, -z+3/4'

loop_
_atom_site_label
_atom_site_type_symbol
_atom_site_fract_x
_atom_site_fract_y
_atom_site_fract_z
_atom_site_U_iso_or_equiv
_atom_site_adp_type
_atom_site_occupancy
_atom_site_symmetry_multiplicity
_atom_site_calc_flag
_atom_site_refinement_flags
_atom_site_disorder_assembly
_atom_site_disorder_group
Dy1 Dy 0.14787(2) 0.14787(2) 0.1250 0.01283(10) Uani 1 2 d S . .
C3 C 0.0431(6) 0.6042(5) 0.0773(4) 0.0230(12) Uani 1 1 d . . .
H3A H 0.0715 0.5589 0.1289 0.028 Uiso 1 1 calc R . .
C4 C 0.0000 0.5373(7) 0.0000 0.0197(16) Uani 1 2 d S . .
C6 C 0.0000 0.3896(8) 0.0000 0.0231(17) Uani 1 2 d S . .
O2 O 0.0952(5) 0.7564(5) 0.2357(3) 0.0405(13) Uani 1 1 d . . .
C2 C 0.0436(6) 0.7391(5) 0.0771(3) 0.0196(11) Uani 1 1 d . . .
C5 C 0.0870(6) 0.8146(6) 0.1611(4) 0.0236(12) Uani 1 1 d . . .
O3 O 0.0709(5) 0.3364(4) 0.0584(3) 0.0358(11) Uani 1 1 d . . .
O1 O 0.1096(5) 0.9307(4) 0.1514(3) 0.0427(14) Uani 1 1 d . . .
C1 C 0.0000 0.8070(8) 0.0000 0.0248(18) Uani 1 2 d S . .
H1A H 0.0000 0.8971 0.0000 0.030 Uiso 1 2 calc SR . .
O4 O 0.3125(5) 0.3125(5) 0.1250 0.084(3) Uani 1 2 d S . .

loop_
_atom_site_aniso_label
_atom_site_aniso_U_11
_atom_site_aniso_U_22
_atom_site_aniso_U_33
_atom_site_aniso_U_23
_atom_site_aniso_U_13
_atom_site_aniso_U_12
Dy1 0.01444(11) 0.01444(11) 0.00960(14) 0.00004(10) -0.00004(10) 0.00229(13)
C3 0.035(3) 0.019(3) 0.015(2) 0.002(2) -0.008(2) 0.000(2)
C4 0.029(4) 0.011(4) 0.019(4) 0.000 -0.011(3) 0.000
C6 0.034(5) 0.014(4) 0.021(4) 0.000 -0.007(4) 0.000
O2 0.065(3) 0.043(3) 0.014(2) -0.003(2) -0.009(2) -0.015(3)
C2 0.033(3) 0.015(3) 0.011(2) -0.002(2) -0.007(2) -0.002(2)
C5 0.022(3) 0.024(3) 0.025(3) -0.007(2) -0.004(2) -0.003(2)
O3 0.060(3) 0.015(2) 0.033(2) 0.0041(18) -0.023(2) 0.000(2)
O1 0.062(3) 0.016(2) 0.050(3) -0.010(2) -0.022(2) -0.003(2)
C1 0.045(5) 0.015(4) 0.015(4) 0.000 0.000(4) 0.000
O4 0.044(3) 0.044(3) 0.164(10) 0.020(5) -0.020(5) -0.022(4)

loop_
_atom_type_symbol
_atom_type_description
_atom_type_scat_dispersion_real
_atom_type_scat_dispersion_imag
_atom_type_scat_source
C C 0.0033 0.0016 'International Tables Vol C Tables 4.2.6.8 and 6.1.1.4'
H H 0.0000 0.0000 'International Tables Vol C Tables 4.2.6.8 and 6.1.1.4'
O O 0.0106 0.0060 'International Tables Vol C Tables 4.2.6.8 and 6.1.1.4'
Dy Dy -0.1892 4.4098 'International Tables Vol C Tables 4.2.6.8 and 6.1.1.4'

loop_
_geom_angle_atom_site_label_1
_geom_angle_atom_site_label_2
_geom_angle_atom_site_label_3
_geom_angle
_geom_angle_site_symmetry_1
_geom_angle_site_symmetry_3
_geom_angle_publ_flag
O1 Dy1 O1 72.2(2) 7_455 1_545 ?
O1 Dy1 O3 145.83(16) 7_455 7 ?
O1 Dy1 O3 75.00(18) 1_545 7 ?
O1 Dy1 O3 75.00(18) 7_455 . ?
O1 Dy1 O3 145.83(16) 1_545 . ?
O3 Dy1 O3 138.8(2) 7 . ?
O1 Dy1 O2 89.41(19) 7_455 6_565 ?
O1 Dy1 O2 103.28(18) 1_545 6_565 ?
O3 Dy1 O2 88.86(17) 7 6_565 ?
O3 Dy1 O2 85.66(16) . 6_565 ?
O1 Dy1 O2 103.28(18) 7_455 3_654 ?
O1 Dy1 O2 89.41(19) 1_545 3_654 ?
O3 Dy1 O2 85.66(16) 7 3_654 ?
O3 Dy1 O2 88.86(17) . 3_654 ?
O2 Dy1 O2 164.4(3) 6_565 3_654 ?
O1 Dy1 O4 143.88(12) 7_455 . ?
O1 Dy1 O4 143.88(12) 1_545 . ?
O3 Dy1 O4 69.39(12) 7 . ?
O3 Dy1 O4 69.39(12) . . ?
O2 Dy1 O4 82.20(14) 6_565 . ?
O2 Dy1 O4 82.20(14) 3_654 . ?
C4 C3 C2 119.8(5) . . ?
C3 C4 C3 120.4(7) . 5 ?
C3 C4 C6 119.8(4) . . ?
C3 C4 C6 119.8(4) 5 . ?
O3 C6 O3 127.8(8) 5 . ?
O3 C6 C4 116.1(4) 5 . ?
O3 C6 C4 116.1(4) . . ?
C5 O2 Dy1 124.8(4) . 4_565 ?
C3 C2 C1 120.2(5) . . ?
C3 C2 C5 121.0(5) . . ?
C1 C2 C5 118.8(5) . . ?
O1 C5 O2 124.0(6) . . ?
O1 C5 C2 117.8(5) . . ?
O2 C5 C2 118.2(5) . . ?
C6 O3 Dy1 148.8(4) . . ?
C5 O1 Dy1 176.9(4) . 1_565 ?
C2 C1 C2 119.6(8) 5 . ?

loop_
_geom_bond_atom_site_label_1
_geom_bond_atom_site_label_2
_geom_bond_distance
_geom_bond_site_symmetry_2
_geom_bond_publ_flag
Dy1 O1 2.308(4) 7_455 ?
Dy1 O1 2.308(4) 1_545 ?
Dy1 O3 2.313(4) 7 ?
Dy1 O3 2.313(4) . ?
Dy1 O2 2.313(4) 6_565 ?
Dy1 O2 2.313(4) 3_654 ?
Dy1 O4 2.403(7) . ?
C3 C4 1.389(7) . ?
C3 C2 1.393(8) . ?
C4 C3 1.389(7) 5 ?
C4 C6 1.524(11) . ?
C6 O3 1.247(5) 5 ?
C6 O3 1.247(5) . ?
O2 C5 1.240(7) . ?
O2 Dy1 2.313(4) 4_565 ?
C2 C1 1.395(7) . ?
C2 C5 1.513(7) . ?
C5 O1 1.228(7) . ?
O1 Dy1 2.308(4) 1_565 ?
C1 C2 1.395(7) 5 ?

loop_
_platon_squeeze_void_nr
_platon_squeeze_void_average_x
_platon_squeeze_void_average_y
_platon_squeeze_void_average_z
_platon_squeeze_void_volume
_platon_squeeze_void_count_electrons
1 0.500 0.500 0.761 678.4 33.0
